data_4306528
loop_
_publ_author_name
'Michael J. Zdilla'
'Atul K. Verma'
'Sonny C. Lee'

_publ_contact_author_address
;                                                                               
 Department of Chemistry
 University of Waterloo
 200 University Avenue West
 Waterloo, Ontario  N2L 3G1
 CANADA  
;
_publ_contact_author_email sclee@uwaterloo.ca
_publ_contact_author_fax 519-746-0435
_publ_contact_author_name 'Sonny C. Lee'
_publ_contact_author_phone '519-885-1211 x37501'
_publ_section_title
;
Reactivity of a Sterically Hindered Fe(II) Thiolate Dimer with Amines and
Hydrazines
;
_journal_name_full 'Inorganic Chemistry'
_journal_page_first 11382
_journal_page_last 11390
_journal_paper_doi 10.1021/ic801349y
_journal_volume 47
_journal_year 2008
_chemical_compound_source 'Chemical Synthesis, S.C. Lee Lab'
_chemical_formula_structural 'Fe2(N2H4)6(C24H17S)4, (N2H4), (C4H8O)1.5)'
_chemical_formula_sum 'C96 H92 Fe2 N12 O0 S4'
_chemical_formula_weight 1653.76
_chemical_name_common 'Iron Hydrazine Dimer (4)'
_chemical_name_systematic
; 
 ? 
;
_space_group_IT_number 2
_symmetry_cell_setting triclinic
_symmetry_space_group_name_Hall '-P 1'
_symmetry_space_group_name_H-M 'P -1'
_atom_sites_solution_hydrogens geom
_atom_sites_solution_primary direct
_atom_sites_solution_secondary difmap
_audit_creation_method SHELXL-97
_cell_angle_alpha 68.624(5)
_cell_angle_beta 89.564(4)
_cell_angle_gamma 83.087(5)
_cell_formula_units_Z 2
_cell_length_a 13.5817(14)
_cell_length_b 18.8132(15)
_cell_length_c 19.608(2)
_cell_measurement_reflns_used 12032
_cell_measurement_temperature 200(2)
_cell_measurement_theta_max 25.07
_cell_measurement_theta_min 1.12
_cell_volume 4628.0(8)
_computing_cell_refinement DENZO-SMN
_computing_data_collection 'NONIUS COLLECT'
_computing_data_reduction 'DENZO-SMN, Platon, Siemens SHELXTL'
_computing_molecular_graphics 'Siemens SHELXTL'
_computing_publication_material 'CIFTAB, Siemens SHELXTL'
_computing_structure_refinement 'Siemens SHELXTL'
_computing_structure_solution 'Siemens SHELXTL'
_diffrn_ambient_temperature 200(2)
_diffrn_measured_fraction_theta_full 0.981
_diffrn_measured_fraction_theta_max 0.981
_diffrn_radiation_monochromator graphite
_diffrn_radiation_source 'fine-focus sealed tube'
_diffrn_radiation_type MoK\a
_diffrn_radiation_wavelength 0.71073
_diffrn_reflns_av_R_equivalents 0.0000
_diffrn_reflns_av_sigmaI/netI 0.0891
_diffrn_reflns_limit_h_max 16
_diffrn_reflns_limit_h_min 0
_diffrn_reflns_limit_k_max 22
_diffrn_reflns_limit_k_min -22
_diffrn_reflns_limit_l_max 23
_diffrn_reflns_limit_l_min -23
_diffrn_reflns_number 16131
_diffrn_reflns_theta_full 25.07
_diffrn_reflns_theta_max 25.07
_diffrn_reflns_theta_min 1.12
_diffrn_standards_number 0
_exptl_absorpt_coefficient_mu 0.454
_exptl_absorpt_correction_type none
_exptl_crystal_colour Yellow
_exptl_crystal_density_diffrn 1.187
_exptl_crystal_density_method 'not measured'
_exptl_crystal_description Plate
_exptl_crystal_F_000 1736
_exptl_crystal_size_max 0.20
_exptl_crystal_size_mid 0.13
_exptl_crystal_size_min 0.05
_platon_squeeze_details
;
Disordered solvent THF and N2H4 squeezed out, and replaced with dummy
atoms.  Identity of THF on special position is not confirmed to a high
level of certainty.  The disorder-treated model using THF refined to 
better statistics than the disorder-treated model which used N2H4 at 
the special position solvent.
;
_refine_diff_density_max 0.467
_refine_diff_density_min -0.383
_refine_diff_density_rms 0.062
_refine_ls_extinction_method none
_refine_ls_goodness_of_fit_ref 1.028
_refine_ls_hydrogen_treatment mixed
_refine_ls_matrix_type full
_refine_ls_number_parameters 1148
_refine_ls_number_reflns 16131
_refine_ls_number_restraints 89
_refine_ls_restrained_S_all 1.043
_refine_ls_R_factor_all 0.0887
_refine_ls_R_factor_gt 0.0531
_refine_ls_shift/su_max 0.001
_refine_ls_shift/su_mean 0.000
_refine_ls_structure_factor_coef Fsqd
_refine_ls_weighting_details 'calc w=1/[\s^2^(Fo^2^)+(0.0616P)^2^+0.0000P] where P=(Fo^2^+2Fc^2^)/3'
_refine_ls_weighting_scheme calc
_refine_ls_wR_factor_gt 0.1227
_refine_ls_wR_factor_ref 0.1349
_reflns_number_gt 10674
_reflns_number_total 16131
_reflns_threshold_expression >2sigma(I)
_cod_data_source_file ic801349y_si_002_5.cif
_cod_data_source_block 4
_cod_original_cell_volume 4627.9(8)
_cod_database_code 4306528

loop_
_symmetry_equiv_pos_as_xyz
'x, y, z'
'-x, -y, -z'

loop_
_atom_site_label
_atom_site_type_symbol
_atom_site_fract_x
_atom_site_fract_y
_atom_site_fract_z
_atom_site_U_iso_or_equiv
_atom_site_adp_type
_atom_site_occupancy
_atom_site_symmetry_multiplicity
_atom_site_calc_flag
_atom_site_refinement_flags
_atom_site_disorder_assembly
_atom_site_disorder_group
Fe1 Fe -0.03112(3) 0.39362(3) 0.49155(2) 0.02754(12) Uani 1 1 d . . .
Fe2 Fe 0.53932(3) 0.39167(2) -0.01537(2) 0.02488(12) Uani 1 1 d . . .
N1 N -0.11231(18) 0.51127(15) 0.46208(16) 0.0263(6) Uani 1 1 d . . .
H1A H -0.144(2) 0.5165(19) 0.5054(19) 0.040(9) Uiso 1 1 d . . .
H1B H -0.154(3) 0.516(2) 0.431(2) 0.060(13) Uiso 1 1 d . . .
N2 N -0.0605(2) 0.57836(17) 0.43019(15) 0.0302(6) Uani 1 1 d . . .
H2A H -0.018(2) 0.5722(17) 0.4029(16) 0.020(9) Uiso 1 1 d . . .
H2B H -0.102(2) 0.616(2) 0.4037(18) 0.035(10) Uiso 1 1 d . . .
N3 N -0.1347(2) 0.37847(18) 0.41386(16) 0.0467(8) Uani 1 1 d . . .
H3A H -0.1038 0.3428 0.3962 0.056 Uiso 0.590(7) 1 calc PR A 1
H3B H -0.1886 0.3584 0.4390 0.056 Uiso 0.590(7) 1 calc PR A 1
H3C H -0.1343 0.3274 0.4262 0.056 Uiso 0.410(7) 1 d PR A 2
H3D H -0.1086 0.3962 0.3693 0.056 Uiso 0.410(7) 1 d PR A 2
N4 N -0.1690(3) 0.4451(3) 0.3542(3) 0.0415(17) Uani 0.590(7) 1 d P A 1
H4A H -0.2107 0.4327 0.3261 0.062 Uiso 0.590(7) 1 d PR A 1
H4B H -0.1171 0.4640 0.3280 0.062 Uiso 0.590(7) 1 d PR A 1
N4* N -0.2287(5) 0.4101(5) 0.4053(4) 0.050(3) Uani 0.410(7) 1 d P A 2
H4*A H -0.2583 0.3975 0.3712 0.075 Uiso 0.410(7) 1 d PR A 2
H4*B H -0.2591 0.3915 0.4480 0.075 Uiso 0.410(7) 1 d PR A 2
N5 N 0.0458(2) 0.27344(19) 0.5288(2) 0.0440(8) Uani 1 1 d . . .
H5A H 0.063(3) 0.252(2) 0.577(2) 0.063(14) Uiso 1 1 d . . .
H5B H 0.091(3) 0.266(3) 0.507(3) 0.082(18) Uiso 1 1 d . . .
N6 N -0.0073(3) 0.2222(2) 0.5098(2) 0.0688(10) Uani 1 1 d . A .
H6A H 0.0276 0.1750 0.5263 0.103 Uiso 1 1 d R . .
H6B H -0.0666 0.2202 0.5308 0.103 Uiso 1 1 d R . .
N7 N 0.41880(18) 0.43443(17) 0.04293(16) 0.0272(6) Uani 1 1 d . . .
H7A H 0.391(3) 0.391(2) 0.075(2) 0.059(12) Uiso 1 1 d . . .
H7B H 0.377(2) 0.463(2) 0.008(2) 0.044(11) Uiso 1 1 d . . .
N8 N 0.4470(2) 0.48496(15) 0.07838(14) 0.0255(6) Uani 1 1 d . . .
H8A H 0.499(2) 0.4634(15) 0.1028(14) 0.009(7) Uiso 1 1 d . . .
H8B H 0.405(2) 0.4836(18) 0.1074(18) 0.030(10) Uiso 1 1 d . . .
N9 N 0.5172(2) 0.27012(17) 0.04789(17) 0.0353(7) Uani 1 1 d . . .
H9A H 0.450(3) 0.265(2) 0.059(2) 0.060(12) Uiso 1 1 d . . .
H9B H 0.548(3) 0.254(2) 0.091(2) 0.077(15) Uiso 1 1 d . . .
N10 N 0.5598(2) 0.21515(18) 0.01798(18) 0.0544(8) Uani 1 1 d . . .
H10A H 0.5485 0.1674 0.0466 0.082 Uiso 1 1 d R . .
H10B H 0.5319 0.2273 -0.0270 0.082 Uiso 1 1 d R . .
N11 N 0.6530(2) 0.36612(19) -0.08720(18) 0.0343(7) Uani 1 1 d . . .
H11A H 0.621(3) 0.375(2) -0.129(2) 0.063(13) Uiso 1 1 d . . .
H11B H 0.678(3) 0.321(2) -0.070(2) 0.052(13) Uiso 1 1 d . . .
N12 N 0.7295(2) 0.41618(18) -0.10498(18) 0.0390(7) Uani 1 1 d . . .
H12A H 0.786(3) 0.392(3) -0.119(2) 0.084(15) Uiso 1 1 d . . .
H12B H 0.750(2) 0.4154(19) -0.0631(19) 0.035(10) Uiso 1 1 d . . .
S1 S 0.08744(5) 0.44270(5) 0.39254(4) 0.03034(19) Uani 1 1 d . . .
S2 S -0.15679(5) 0.35692(5) 0.58706(4) 0.0312(2) Uani 1 1 d . . .
S3 S 0.41199(5) 0.40710(5) -0.11232(4) 0.02786(19) Uani 1 1 d . . .
S4 S 0.67139(5) 0.39042(4) 0.07276(4) 0.02606(18) Uani 1 1 d . . .
C11 C 0.1633(2) 0.36095(18) 0.38948(16) 0.0286(7) Uani 1 1 d . A .
C12 C 0.1346(2) 0.31876(19) 0.34806(17) 0.0313(7) Uani 1 1 d . . .
C13 C 0.1889(2) 0.2495(2) 0.35412(18) 0.0368(8) Uani 1 1 d . A .
H13A H 0.1670 0.2217 0.3265 0.044 Uiso 1 1 calc R . .
C14 C 0.2744(2) 0.2188(2) 0.39897(18) 0.0359(8) Uani 1 1 d . . .
C15 C 0.3051(2) 0.2610(2) 0.43820(17) 0.0335(8) Uani 1 1 d . A .
H15A H 0.3633 0.2415 0.4692 0.040 Uiso 1 1 calc R . .
C16 C 0.2527(2) 0.33146(18) 0.43334(16) 0.0287(7) Uani 1 1 d . . .
C21 C 0.0445(2) 0.3459(2) 0.29717(17) 0.0333(8) Uani 1 1 d . A .
C22 C -0.0252(2) 0.2963(2) 0.3011(2) 0.0445(9) Uani 1 1 d . . .
H22A H -0.0166 0.2457 0.3372 0.053 Uiso 1 1 calc R A .
C23 C -0.1076(2) 0.3201(3) 0.2527(2) 0.0507(10) Uani 1 1 d . A .
H23A H -0.1548 0.2858 0.2557 0.061 Uiso 1 1 calc R . .
C24 C -0.1204(2) 0.3931(3) 0.2007(2) 0.0495(10) Uani 1 1 d . . .
H24A H -0.1771 0.4099 0.1681 0.059 Uiso 1 1 calc R A .
C25 C -0.0508(2) 0.4420(2) 0.19578(19) 0.0447(9) Uani 1 1 d . A .
H25A H -0.0591 0.4922 0.1591 0.054 Uiso 1 1 calc R . .
C26 C 0.0313(2) 0.4188(2) 0.24382(18) 0.0381(8) Uani 1 1 d . . .
H26A H 0.0787 0.4532 0.2400 0.046 Uiso 1 1 calc R A .
C31 C 0.3308(3) 0.1446(2) 0.40334(19) 0.0452(9) Uani 1 1 d . A .
C32 C 0.4336(3) 0.1329(3) 0.4107(2) 0.0664(12) Uani 1 1 d . . .
H32A H 0.4684 0.1730 0.4127 0.080 Uiso 1 1 calc R A .
C33 C 0.4860(4) 0.0635(3) 0.4153(3) 0.0957(18) Uani 1 1 d . A .
H33A H 0.5563 0.0555 0.4213 0.115 Uiso 1 1 calc R . .
C34 C 0.4349(5) 0.0060(4) 0.4109(3) 0.114(2) Uani 1 1 d . . .
H34A H 0.4707 -0.0410 0.4119 0.137 Uiso 1 1 calc R A .
C35 C 0.3361(5) 0.0156(3) 0.4052(3) 0.113(2) Uani 1 1 d . A .
H35A H 0.3017 -0.0252 0.4046 0.136 Uiso 1 1 calc R . .
C36 C 0.2837(3) 0.0854(3) 0.4002(3) 0.0793(15) Uani 1 1 d . . .
H36A H 0.2134 0.0924 0.3945 0.095 Uiso 1 1 calc R A .
C41 C 0.2926(2) 0.37250(19) 0.47781(17) 0.0310(8) Uani 1 1 d . A .
C42 C 0.3161(2) 0.4466(2) 0.44527(18) 0.0328(8) Uani 1 1 d . . .
H42A H 0.3034 0.4732 0.3941 0.039 Uiso 1 1 calc R A .
C43 C 0.3576(2) 0.4827(2) 0.4859(2) 0.0390(8) Uani 1 1 d . A .
H43A H 0.3740 0.5335 0.4626 0.047 Uiso 1 1 calc R . .
C44 C 0.3754(2) 0.4447(2) 0.5601(2) 0.0427(9) Uani 1 1 d . . .
H44A H 0.4041 0.4693 0.5882 0.051 Uiso 1 1 calc R A .
C45 C 0.3515(2) 0.3712(2) 0.5939(2) 0.0464(9) Uani 1 1 d . A .
H45A H 0.3629 0.3453 0.6453 0.056 Uiso 1 1 calc R . .
C46 C 0.3110(2) 0.3352(2) 0.55290(18) 0.0379(8) Uani 1 1 d . . .
H46A H 0.2954 0.2842 0.5763 0.045 Uiso 1 1 calc R A .
C51 C -0.1455(2) 0.25832(18) 0.64065(16) 0.0275(7) Uani 1 1 d . A .
C52 C -0.2050(2) 0.20934(18) 0.62440(17) 0.0306(7) Uani 1 1 d . . .
C53 C -0.1937(2) 0.13124(19) 0.66607(18) 0.0372(8) Uani 1 1 d . A .
H53A H -0.2340 0.0994 0.6539 0.045 Uiso 1 1 calc R . .
C54 C -0.1253(2) 0.0976(2) 0.72532(19) 0.0384(8) Uani 1 1 d . . .
C55 C -0.0682(2) 0.1459(2) 0.74139(18) 0.0363(8) Uani 1 1 d . A .
H55A H -0.0217 0.1246 0.7818 0.044 Uiso 1 1 calc R . .
C56 C -0.0761(2) 0.22444(19) 0.70089(17) 0.0321(8) Uani 1 1 d . . .
C61 C -0.2770(2) 0.23725(18) 0.55932(17) 0.0299(7) Uani 1 1 d . A .
C62 C -0.3574(2) 0.2933(2) 0.55269(19) 0.0422(9) Uani 1 1 d . . .
H62A H -0.3669 0.3152 0.5893 0.051 Uiso 1 1 calc R A .
C63 C -0.4240(2) 0.3172(2) 0.4924(2) 0.0504(10) Uani 1 1 d . A .
H63A H -0.4787 0.3554 0.4880 0.061 Uiso 1 1 calc R . .
C64 C -0.4103(3) 0.2858(2) 0.4396(2) 0.0531(10) Uani 1 1 d . . .
H64A H -0.4555 0.3021 0.3985 0.064 Uiso 1 1 calc R A .
C65 C -0.3316(3) 0.2308(2) 0.4461(2) 0.0546(10) Uani 1 1 d . A .
H65A H -0.3219 0.2092 0.4093 0.066 Uiso 1 1 calc R . .
C66 C -0.2658(3) 0.2064(2) 0.5062(2) 0.0459(9) Uani 1 1 d . . .
H66A H -0.2120 0.1676 0.5104 0.055 Uiso 1 1 calc R A .
C71 C -0.1117(2) 0.0134(2) 0.7673(2) 0.0450(9) Uani 1 1 d . A .
C72 C -0.1126(4) -0.0370(3) 0.7317(3) 0.0784(14) Uani 1 1 d . . .
H72A H -0.1255 -0.0179 0.6802 0.094 Uiso 1 1 calc R A .
C73 C -0.0945(4) -0.1168(3) 0.7707(3) 0.0979(19) Uani 1 1 d . A .
H73A H -0.0947 -0.1510 0.7450 0.118 Uiso 1 1 calc R . .
C74 C -0.0770(3) -0.1455(3) 0.8434(3) 0.0757(15) Uani 1 1 d . . .
H74A H -0.0668 -0.1996 0.8696 0.091 Uiso 1 1 calc R A .
C75 C -0.0742(3) -0.0964(3) 0.8785(3) 0.0802(16) Uani 1 1 d . A .
H75A H -0.0598 -0.1161 0.9299 0.096 Uiso 1 1 calc R . .
C76 C -0.0918(3) -0.0181(2) 0.8416(2) 0.0669(13) Uani 1 1 d . . .
H76A H -0.0902 0.0151 0.8682 0.080 Uiso 1 1 calc R A .
C81 C -0.0042(2) 0.2688(2) 0.72022(17) 0.0372(8) Uani 1 1 d . A .
C82 C 0.0978(2) 0.2422(2) 0.7257(2) 0.0488(10) Uani 1 1 d . . .
H82A H 0.1196 0.1967 0.7165 0.059 Uiso 1 1 calc R A .
C83 C 0.1668(3) 0.2809(3) 0.7443(2) 0.0648(13) Uani 1 1 d . A .
H83A H 0.2355 0.2624 0.7469 0.078 Uiso 1 1 calc R . .
C84 C 0.1371(3) 0.3456(3) 0.7588(2) 0.0661(13) Uani 1 1 d . . .
H84A H 0.1850 0.3717 0.7718 0.079 Uiso 1 1 calc R A .
C85 C 0.0362(3) 0.3735(2) 0.75462(19) 0.0536(10) Uani 1 1 d . A .
H85A H 0.0151 0.4186 0.7646 0.064 Uiso 1 1 calc R . .
C86 C -0.0330(3) 0.3342(2) 0.73554(17) 0.0441(9) Uani 1 1 d . . .
H86A H -0.1016 0.3528 0.7330 0.053 Uiso 1 1 calc R A .
C91 C 0.36549(19) 0.32024(17) -0.09988(16) 0.0258(7) Uani 1 1 d . . .
C92 C 0.4063(2) 0.27091(19) -0.13526(16) 0.0289(7) Uani 1 1 d . . .
C93 C 0.3674(2) 0.20289(19) -0.12496(18) 0.0345(8) Uani 1 1 d . . .
H93A H 0.3967 0.1703 -0.1489 0.041 Uiso 1 1 calc R . .
C94 C 0.2873(2) 0.18056(19) -0.08110(19) 0.0346(8) Uani 1 1 d . . .
C95 C 0.2495(2) 0.22801(19) -0.04442(18) 0.0332(8) Uani 1 1 d . . .
H95A H 0.1960 0.2134 -0.0129 0.040 Uiso 1 1 calc R . .
C96 C 0.2869(2) 0.29594(18) -0.05197(17) 0.0278(7) Uani 1 1 d . . .
C101 C 0.4934(2) 0.2887(2) -0.18252(19) 0.0375(8) Uani 1 1 d . . .
C102 C 0.5788(2) 0.2346(2) -0.1669(2) 0.0507(10) Uani 1 1 d . . .
H10C H 0.5805 0.1862 -0.1278 0.061 Uiso 1 1 calc R . .
C103 C 0.6625(3) 0.2534(3) -0.2105(3) 0.0640(13) Uani 1 1 d . . .
H10D H 0.7206 0.2171 -0.2005 0.077 Uiso 1 1 calc R . .
C104 C 0.6608(3) 0.3227(3) -0.2664(3) 0.0662(13) Uani 1 1 d . . .
H10E H 0.7182 0.3352 -0.2942 0.079 Uiso 1 1 calc R . .
C105 C 0.5759(3) 0.3748(3) -0.2828(2) 0.0596(12) Uani 1 1 d . . .
H10F H 0.5742 0.4227 -0.3225 0.071 Uiso 1 1 calc R . .
C106 C 0.4926(2) 0.3572(2) -0.24118(19) 0.0418(9) Uani 1 1 d . . .
H10G H 0.4341 0.3931 -0.2534 0.050 Uiso 1 1 calc R . .
C111 C 0.2418(2) 0.1110(2) -0.0747(2) 0.0428(9) Uani 1 1 d . . .
C112 C 0.1386(3) 0.1128(2) -0.0729(2) 0.0527(10) Uani 1 1 d . . .
H11C H 0.0983 0.1592 -0.0769 0.063 Uiso 1 1 calc R . .
C113 C 0.0945(3) 0.0479(2) -0.0654(2) 0.0622(12) Uani 1 1 d . . .
H11D H 0.0243 0.0498 -0.0640 0.075 Uiso 1 1 calc R . .
C114 C 0.1525(3) -0.0194(3) -0.0600(3) 0.0863(17) Uani 1 1 d . . .
H11E H 0.1224 -0.0641 -0.0548 0.104 Uiso 1 1 calc R . .
C115 C 0.2528(4) -0.0218(3) -0.0622(4) 0.104(2) Uani 1 1 d . . .
H11F H 0.2927 -0.0684 -0.0579 0.125 Uiso 1 1 calc R . .
C116 C 0.2970(3) 0.0431(3) -0.0706(3) 0.0751(14) Uani 1 1 d . . .
H11G H 0.3671 0.0408 -0.0737 0.090 Uiso 1 1 calc R . .
C121 C 0.2426(2) 0.34017(18) -0.00722(17) 0.0295(7) Uani 1 1 d . . .
C122 C 0.2039(2) 0.41765(19) -0.03854(19) 0.0335(8) Uani 1 1 d . . .
H12C H 0.2071 0.4439 -0.0899 0.040 Uiso 1 1 calc R . .
C123 C 0.1611(2) 0.4566(2) 0.0036(2) 0.0459(9) Uani 1 1 d . . .
H12D H 0.1357 0.5095 -0.0186 0.055 Uiso 1 1 calc R . .
C124 C 0.1552(3) 0.4196(3) 0.0772(2) 0.0545(11) Uani 1 1 d . . .
H12E H 0.1259 0.4469 0.1061 0.065 Uiso 1 1 calc R . .
C125 C 0.1913(3) 0.3432(3) 0.1100(2) 0.0514(10) Uani 1 1 d . . .
H12F H 0.1866 0.3177 0.1614 0.062 Uiso 1 1 calc R . .
C126 C 0.2350(2) 0.3028(2) 0.06778(18) 0.0404(8) Uani 1 1 d . . .
H12G H 0.2595 0.2498 0.0904 0.049 Uiso 1 1 calc R . .
C131 C 0.6979(2) 0.29570(17) 0.13658(16) 0.0257(7) Uani 1 1 d . . .
C132 C 0.7716(2) 0.24206(18) 0.12326(17) 0.0297(7) Uani 1 1 d . . .
C133 C 0.7870(2) 0.16711(19) 0.17103(18) 0.0371(8) Uani 1 1 d . . .
H13B H 0.8363 0.1325 0.1607 0.044 Uiso 1 1 calc R . .
C134 C 0.7334(2) 0.1398(2) 0.23403(19) 0.0423(9) Uani 1 1 d . B .
C135 C 0.6623(2) 0.19249(19) 0.24839(17) 0.0342(8) Uani 1 1 d . . .
H13C H 0.6249 0.1756 0.2913 0.041 Uiso 1 1 calc R . .
C136 C 0.6452(2) 0.26915(18) 0.20117(16) 0.0274(7) Uani 1 1 d . . .
C141 C 0.8350(2) 0.26398(18) 0.05812(16) 0.0273(7) Uani 1 1 d . . .
C142 C 0.9041(2) 0.31499(19) 0.04953(18) 0.0342(8) Uani 1 1 d . . .
H14A H 0.9068 0.3404 0.0833 0.041 Uiso 1 1 calc R . .
C143 C 0.9689(2) 0.3295(2) -0.0071(2) 0.0442(9) Uani 1 1 d . . .
H14B H 1.0163 0.3641 -0.0117 0.053 Uiso 1 1 calc R . .
C144 C 0.9647(2) 0.2935(2) -0.0575(2) 0.0472(10) Uani 1 1 d . . .
H14C H 1.0093 0.3031 -0.0966 0.057 Uiso 1 1 calc R . .
C145 C 0.8951(3) 0.2438(2) -0.05004(19) 0.0471(10) Uani 1 1 d . . .
H14D H 0.8912 0.2197 -0.0847 0.057 Uiso 1 1 calc R . .
C146 C 0.8305(2) 0.2286(2) 0.00767(18) 0.0374(8) Uani 1 1 d . . .
H14E H 0.7832 0.1938 0.0124 0.045 Uiso 1 1 calc R . .
C151 C 0.7485(3) 0.0581(2) 0.2839(2) 0.0617(12) Uani 1 1 d D . .
C152 C 0.6856(6) 0.0204(4) 0.3271(4) 0.101(3) Uani 0.598(5) 1 d PDU B 1
H152 H 0.6210 0.0473 0.3244 0.121 Uiso 0.598(5) 1 calc PR B 1
C153 C 0.7002(7) -0.0549(5) 0.3774(5) 0.107(4) Uani 0.598(5) 1 d PDU B 1
H153 H 0.6480 -0.0778 0.4065 0.128 Uiso 0.598(5) 1 calc PR B 1
C154 C 0.7936(7) -0.0951(5) 0.3830(5) 0.103(4) Uani 0.598(5) 1 d PDU B 1
H154 H 0.8075 -0.1462 0.4178 0.123 Uiso 0.598(5) 1 calc PR B 1
C155 C 0.8648(5) -0.0618(4) 0.3392(4) 0.072(2) Uani 0.598(5) 1 d PDU B 1
H155 H 0.9282 -0.0904 0.3418 0.086 Uiso 0.598(5) 1 calc PR B 1
C156 C 0.8471(4) 0.0136(3) 0.2905(3) 0.054(2) Uani 0.598(5) 1 d PDU B 1
H156 H 0.8990 0.0367 0.2612 0.065 Uiso 0.598(5) 1 calc PR B 1
C52* C 0.7393(5) 0.0004(6) 0.2525(7) 0.086(4) Uani 0.402(5) 1 d PDU B 2
H52* H 0.7356 0.0152 0.2007 0.103 Uiso 0.402(5) 1 calc PR B 2
C53* C 0.7355(7) -0.0782(7) 0.2976(8) 0.107(5) Uani 0.402(5) 1 d PDU B 2
H53* H 0.7294 -0.1174 0.2787 0.128 Uiso 0.402(5) 1 calc PR B 2
C54* C 0.7417(8) -0.0914(10) 0.3713(11) 0.115(7) Uani 0.402(5) 1 d PDU B 2
H54* H 0.7390 -0.1432 0.4030 0.138 Uiso 0.402(5) 1 calc PR B 2
C55* C 0.7518(8) -0.0380(8) 0.4074(8) 0.098(5) Uani 0.402(5) 1 d PDU B 2
H55* H 0.7577 -0.0530 0.4592 0.118 Uiso 0.402(5) 1 calc PR B 2
C56* C 0.7520(6) 0.0380(6) 0.3589(6) 0.067(3) Uani 0.402(5) 1 d PDU B 2
H56* H 0.7545 0.0772 0.3784 0.080 Uiso 0.402(5) 1 calc PR B 2
C171 C 0.5670(2) 0.31994(18) 0.22214(16) 0.0295(7) Uani 1 1 d . . .
C172 C 0.4690(2) 0.3019(2) 0.23109(18) 0.0399(8) Uani 1 1 d . . .
H17A H 0.4521 0.2582 0.2226 0.048 Uiso 1 1 calc R . .
C173 C 0.3966(2) 0.3479(2) 0.25225(19) 0.0472(10) Uani 1 1 d . . .
H17B H 0.3304 0.3357 0.2578 0.057 Uiso 1 1 calc R . .
C174 C 0.4207(3) 0.4108(2) 0.26513(19) 0.0497(10) Uani 1 1 d . . .
H17C H 0.3713 0.4422 0.2795 0.060 Uiso 1 1 calc R . .
C175 C 0.5171(3) 0.4283(2) 0.25707(18) 0.0444(9) Uani 1 1 d . . .
H17D H 0.5338 0.4717 0.2664 0.053 Uiso 1 1 calc R . .
C176 C 0.5892(2) 0.38348(19) 0.23566(16) 0.0352(8) Uani 1 1 d . . .
H17E H 0.6551 0.3964 0.2301 0.042 Uiso 1 1 calc R . .
N1S N 0.5129 -0.1714 0.3410 0.050 Uiso 0.00 1 d P . .
H1SA H 0.5329 -0.2205 0.3679 0.050 Uiso 0.00 1 d P . .
H1SB H 0.4505 -0.1666 0.3247 0.050 Uiso 0.00 1 d P . .
N2S N 0.5746 -0.1463 0.2809 0.050 Uiso 0.00 1 d P . .
H2SA H 0.6070 -0.1094 0.2846 0.050 Uiso 0.00 1 d P . .
H2SB H 0.6180 -0.1857 0.2809 0.050 Uiso 0.00 1 d P . .
O1S O 0.5834 -0.1189 -0.1269 0.050 Uiso 0.00 1 d P . .
C1S C 0.5729 -0.0888 -0.1992 0.050 Uiso 0.00 1 d P . .
H1S1 H 0.5083 -0.0958 -0.2147 0.050 Uiso 0.00 1 d P . .
H1S2 H 0.6234 -0.1142 -0.2207 0.050 Uiso 0.00 1 d P . .
C2S C 0.5827 -0.0057 -0.2238 0.050 Uiso 0.00 1 d P . .
H2S1 H 0.6368 0.0069 -0.2570 0.050 Uiso 0.00 1 d P . .
H2S2 H 0.5218 0.0251 -0.2487 0.050 Uiso 0.00 1 d P . .
C3S C 0.6030 0.0078 -0.1564 0.050 Uiso 0.00 1 d P . .
H3S1 H 0.6567 0.0388 -0.1618 0.050 Uiso 0.00 1 d P . .
H3S2 H 0.5444 0.0319 -0.1409 0.050 Uiso 0.00 1 d P . .
C4S C 0.6303 -0.0686 -0.1078 0.050 Uiso 0.00 1 d P . .
H4S1 H 0.7016 -0.0818 -0.1082 0.050 Uiso 0.00 1 d P . .
H4S2 H 0.6135 -0.0729 -0.0584 0.050 Uiso 0.00 1 d P . .
O2S O -0.0744 0.0804 0.4371 0.050 Uiso 0.00 1 d P . .
C6S C -0.0671 0.0265 0.5231 0.050 Uiso 0.00 1 d P . .
C7S C 0.0172 0.0465 0.4536 0.050 Uiso 0.00 1 d P . .

loop_
_atom_site_aniso_label
_atom_site_aniso_U_11
_atom_site_aniso_U_22
_atom_site_aniso_U_33
_atom_site_aniso_U_23
_atom_site_aniso_U_13
_atom_site_aniso_U_12
Fe1 0.0269(2) 0.0283(3) 0.0274(3) -0.0100(2) -0.00113(18) -0.00385(19)
Fe2 0.0246(2) 0.0249(3) 0.0253(3) -0.0093(2) 0.00136(17) -0.00336(18)
N1 0.0242(13) 0.0314(16) 0.0248(15) -0.0106(13) 0.0003(12) -0.0074(12)
N2 0.0306(15) 0.0281(17) 0.0273(16) -0.0037(14) 0.0015(14) -0.0068(13)
N3 0.0502(18) 0.051(2) 0.047(2) -0.0253(17) -0.0024(15) -0.0163(15)
N4 0.040(3) 0.055(4) 0.030(3) -0.015(3) -0.002(2) -0.010(3)
N4* 0.026(4) 0.069(6) 0.055(6) -0.023(5) -0.005(3) -0.004(4)
N5 0.0421(18) 0.0360(19) 0.053(2) -0.0141(17) 0.0119(17) -0.0078(15)
N6 0.079(2) 0.052(2) 0.092(3) -0.042(2) 0.025(2) -0.0227(19)
N7 0.0279(14) 0.0237(15) 0.0294(16) -0.0090(13) -0.0020(13) -0.0036(13)
N8 0.0229(14) 0.0309(16) 0.0211(15) -0.0080(13) 0.0003(13) -0.0018(12)
N9 0.0380(17) 0.0314(17) 0.0377(19) -0.0129(14) -0.0011(14) -0.0074(13)
N10 0.0632(19) 0.0364(19) 0.063(2) -0.0190(17) 0.0012(16) -0.0019(16)
N11 0.0312(15) 0.039(2) 0.0347(18) -0.0164(15) -0.0014(13) -0.0004(14)
N12 0.0324(16) 0.049(2) 0.0352(19) -0.0143(16) 0.0065(14) -0.0074(14)
S1 0.0301(4) 0.0356(5) 0.0271(4) -0.0137(4) 0.0008(3) -0.0032(4)
S2 0.0284(4) 0.0266(4) 0.0329(5) -0.0044(4) 0.0037(3) -0.0029(3)
S3 0.0276(4) 0.0302(5) 0.0276(4) -0.0115(4) 0.0005(3) -0.0077(3)
S4 0.0261(4) 0.0244(4) 0.0251(4) -0.0062(3) -0.0018(3) -0.0027(3)
C11 0.0271(15) 0.0356(19) 0.0233(17) -0.0103(15) 0.0038(13) -0.0065(14)
C12 0.0296(16) 0.039(2) 0.0290(18) -0.0169(16) 0.0038(14) -0.0068(15)
C13 0.0366(18) 0.048(2) 0.034(2) -0.0239(18) 0.0025(15) -0.0067(16)
C14 0.0404(18) 0.036(2) 0.0311(19) -0.0109(16) 0.0078(15) -0.0082(16)
C15 0.0305(16) 0.041(2) 0.0296(19) -0.0126(16) 0.0034(14) -0.0072(15)
C16 0.0266(15) 0.0336(19) 0.0267(18) -0.0109(15) 0.0029(13) -0.0081(14)
C21 0.0312(16) 0.050(2) 0.0262(18) -0.0229(17) 0.0017(14) -0.0052(16)
C22 0.047(2) 0.053(2) 0.042(2) -0.0261(19) -0.0006(17) -0.0096(18)
C23 0.040(2) 0.074(3) 0.055(3) -0.040(2) 0.0018(18) -0.018(2)
C24 0.0363(19) 0.083(3) 0.041(2) -0.038(2) -0.0072(17) -0.002(2)
C25 0.043(2) 0.062(3) 0.032(2) -0.0212(19) -0.0036(16) -0.0024(19)
C26 0.0324(17) 0.056(2) 0.033(2) -0.0245(19) 0.0037(15) -0.0064(16)
C31 0.057(2) 0.043(2) 0.037(2) -0.0193(18) -0.0016(17) 0.0023(19)
C32 0.061(3) 0.048(3) 0.082(3) -0.019(2) 0.003(2) 0.007(2)
C33 0.094(4) 0.082(4) 0.109(5) -0.045(4) -0.011(3) 0.035(3)
C34 0.136(5) 0.088(5) 0.130(5) -0.075(4) -0.057(4) 0.061(4)
C35 0.143(5) 0.061(4) 0.152(6) -0.068(4) -0.076(5) 0.023(4)
C36 0.078(3) 0.055(3) 0.118(4) -0.050(3) -0.028(3) 0.003(2)
C41 0.0218(15) 0.040(2) 0.0305(19) -0.0136(16) -0.0017(13) -0.0006(14)
C42 0.0225(15) 0.042(2) 0.0363(19) -0.0167(17) 0.0013(13) -0.0061(14)
C43 0.0296(17) 0.042(2) 0.051(2) -0.0221(19) 0.0004(16) -0.0082(15)
C44 0.0342(18) 0.053(3) 0.053(2) -0.034(2) -0.0071(16) -0.0041(17)
C45 0.046(2) 0.056(3) 0.037(2) -0.018(2) -0.0110(17) -0.0060(19)
C46 0.0375(18) 0.040(2) 0.035(2) -0.0126(17) -0.0062(15) -0.0051(16)
C51 0.0263(15) 0.0284(18) 0.0261(17) -0.0083(15) 0.0065(13) -0.0029(13)
C52 0.0299(16) 0.0277(18) 0.0288(18) -0.0049(15) 0.0001(13) -0.0004(14)
C53 0.0414(18) 0.030(2) 0.038(2) -0.0085(16) -0.0037(15) -0.0088(15)
C54 0.0390(18) 0.033(2) 0.037(2) -0.0060(17) 0.0015(15) -0.0040(16)
C55 0.0332(17) 0.039(2) 0.0296(19) -0.0040(16) -0.0048(14) -0.0046(15)
C56 0.0281(16) 0.0316(19) 0.0313(19) -0.0059(15) 0.0016(14) -0.0020(14)
C61 0.0308(16) 0.0254(18) 0.0315(19) -0.0063(15) -0.0007(14) -0.0092(14)
C62 0.0340(18) 0.050(2) 0.039(2) -0.0128(18) -0.0017(16) -0.0034(17)
C63 0.0356(19) 0.056(3) 0.050(3) -0.011(2) -0.0092(17) 0.0040(18)
C64 0.057(2) 0.050(3) 0.042(2) -0.004(2) -0.0190(19) -0.007(2)
C65 0.071(3) 0.056(3) 0.039(2) -0.019(2) -0.011(2) -0.010(2)
C66 0.052(2) 0.041(2) 0.047(2) -0.0189(19) -0.0057(18) -0.0030(18)
C71 0.048(2) 0.030(2) 0.046(2) -0.0020(18) -0.0113(17) -0.0033(17)
C72 0.109(4) 0.040(3) 0.074(3) -0.010(2) -0.025(3) 0.003(3)
C73 0.132(5) 0.036(3) 0.120(5) -0.025(3) -0.034(4) -0.002(3)
C74 0.068(3) 0.035(3) 0.095(4) 0.010(3) -0.026(3) -0.005(2)
C75 0.074(3) 0.055(3) 0.078(3) 0.022(3) -0.028(3) -0.025(3)
C76 0.075(3) 0.053(3) 0.055(3) 0.006(2) -0.019(2) -0.023(2)
C81 0.0424(19) 0.037(2) 0.0254(18) -0.0016(16) -0.0024(15) -0.0108(16)
C82 0.0372(19) 0.048(2) 0.047(2) -0.0006(19) -0.0131(17) -0.0069(17)
C83 0.050(2) 0.071(3) 0.050(3) 0.010(2) -0.020(2) -0.021(2)
C84 0.078(3) 0.072(3) 0.036(2) 0.004(2) -0.018(2) -0.044(3)
C85 0.082(3) 0.052(3) 0.027(2) -0.0079(18) -0.0036(19) -0.030(2)
C86 0.057(2) 0.049(2) 0.0230(19) -0.0074(17) -0.0023(16) -0.0141(19)
C91 0.0215(14) 0.0285(18) 0.0284(17) -0.0117(14) -0.0055(13) -0.0025(13)
C92 0.0247(15) 0.0367(19) 0.0284(18) -0.0156(15) 0.0005(13) -0.0039(14)
C93 0.0282(16) 0.038(2) 0.046(2) -0.0250(17) 0.0026(15) -0.0022(15)
C94 0.0295(16) 0.0327(19) 0.045(2) -0.0195(17) -0.0038(15) -0.0009(14)
C95 0.0265(15) 0.034(2) 0.039(2) -0.0135(16) 0.0033(14) -0.0046(14)
C96 0.0255(15) 0.0269(18) 0.0305(18) -0.0104(15) -0.0051(13) -0.0018(13)
C101 0.0339(17) 0.053(2) 0.042(2) -0.035(2) 0.0031(15) -0.0095(17)
C102 0.040(2) 0.059(3) 0.068(3) -0.043(2) 0.0076(18) -0.0041(19)
C103 0.034(2) 0.099(4) 0.088(4) -0.071(3) 0.005(2) -0.001(2)
C104 0.047(2) 0.109(4) 0.071(3) -0.062(3) 0.027(2) -0.027(3)
C105 0.063(3) 0.092(3) 0.041(2) -0.039(2) 0.018(2) -0.031(2)
C106 0.0435(19) 0.060(3) 0.034(2) -0.028(2) 0.0048(16) -0.0173(18)
C111 0.0391(19) 0.038(2) 0.058(2) -0.0250(19) 0.0073(17) -0.0072(16)
C112 0.049(2) 0.043(2) 0.073(3) -0.028(2) 0.0037(19) -0.0099(18)
C113 0.050(2) 0.059(3) 0.088(3) -0.037(3) 0.008(2) -0.019(2)
C114 0.061(3) 0.050(3) 0.168(5) -0.061(3) 0.015(3) -0.016(2)
C115 0.070(3) 0.055(3) 0.209(7) -0.073(4) 0.029(4) -0.019(3)
C116 0.051(2) 0.055(3) 0.132(5) -0.046(3) 0.018(3) -0.017(2)
C121 0.0222(15) 0.0332(19) 0.038(2) -0.0168(16) 0.0011(13) -0.0108(14)
C122 0.0261(16) 0.036(2) 0.042(2) -0.0171(17) 0.0057(14) -0.0078(14)
C123 0.0344(18) 0.040(2) 0.072(3) -0.030(2) 0.0163(18) -0.0081(16)
C124 0.050(2) 0.065(3) 0.071(3) -0.046(3) 0.031(2) -0.026(2)
C125 0.057(2) 0.071(3) 0.039(2) -0.028(2) 0.0200(18) -0.029(2)
C126 0.0429(19) 0.042(2) 0.038(2) -0.0133(18) 0.0078(16) -0.0152(17)
C131 0.0243(15) 0.0260(17) 0.0258(17) -0.0086(14) -0.0059(13) -0.0022(13)
C132 0.0285(16) 0.0296(19) 0.0284(18) -0.0081(15) -0.0030(13) -0.0021(14)
C133 0.0385(18) 0.0281(19) 0.038(2) -0.0077(16) 0.0083(15) 0.0055(15)
C134 0.0448(19) 0.029(2) 0.042(2) -0.0037(17) 0.0092(16) 0.0031(16)
C135 0.0345(17) 0.033(2) 0.0284(19) -0.0043(15) 0.0062(14) -0.0031(15)
C136 0.0273(15) 0.0270(18) 0.0276(18) -0.0097(15) 0.0003(13) -0.0040(13)
C141 0.0220(15) 0.0265(18) 0.0274(18) -0.0054(14) -0.0021(13) 0.0058(13)
C142 0.0292(16) 0.038(2) 0.0345(19) -0.0125(16) 0.0000(14) -0.0017(15)
C143 0.0296(17) 0.047(2) 0.045(2) -0.0052(19) 0.0033(16) -0.0023(16)
C144 0.0348(19) 0.057(3) 0.037(2) -0.0055(19) 0.0098(16) 0.0038(18)
C145 0.049(2) 0.054(3) 0.035(2) -0.0185(19) 0.0027(17) 0.0131(19)
C146 0.0367(18) 0.034(2) 0.041(2) -0.0161(17) 0.0013(15) 0.0025(15)
C151 0.071(3) 0.034(2) 0.056(3) 0.006(2) 0.025(2) 0.010(2)
C152 0.078(5) 0.051(5) 0.118(7) 0.022(4) 0.045(5) 0.026(4)
C153 0.086(6) 0.066(6) 0.120(7) 0.015(5) 0.051(5) 0.013(5)
C154 0.086(6) 0.042(5) 0.129(7) 0.017(5) 0.034(6) 0.030(4)
C155 0.066(4) 0.050(4) 0.078(5) -0.006(4) 0.024(4) 0.012(4)
C156 0.053(4) 0.031(3) 0.060(4) -0.002(3) 0.015(3) 0.015(3)
C52* 0.105(8) 0.041(6) 0.099(8) -0.017(6) 0.020(6) 0.010(5)
C53* 0.116(8) 0.063(7) 0.133(9) -0.031(7) 0.023(7) 0.003(6)
C54* 0.114(11) 0.096(10) 0.115(10) -0.017(8) 0.037(8) -0.008(8)
C55* 0.106(8) 0.078(8) 0.081(8) 0.009(6) 0.008(7) -0.021(7)
C56* 0.074(6) 0.058(6) 0.053(6) -0.003(5) -0.009(5) -0.006(5)
C171 0.0321(16) 0.0305(19) 0.0198(17) -0.0032(14) 0.0005(13) 0.0006(14)
C172 0.0414(19) 0.037(2) 0.037(2) -0.0095(17) 0.0102(15) -0.0028(16)
C173 0.0329(18) 0.052(3) 0.042(2) -0.0015(19) 0.0120(16) 0.0009(17)
C174 0.058(2) 0.045(2) 0.033(2) -0.0061(18) 0.0143(17) 0.016(2)
C175 0.064(2) 0.035(2) 0.029(2) -0.0088(17) 0.0026(17) 0.0033(18)
C176 0.0407(18) 0.036(2) 0.0242(18) -0.0065(16) 0.0033(14) -0.0016(16)

loop_
_atom_type_symbol
_atom_type_description
_atom_type_scat_dispersion_real
_atom_type_scat_dispersion_imag
_atom_type_scat_source
C C 0.0033 0.0016 'International Tables Vol C Tables 4.2.6.8 and 6.1.1.4'
H H 0.0000 0.0000 'International Tables Vol C Tables 4.2.6.8 and 6.1.1.4'
N N 0.0061 0.0033 'International Tables Vol C Tables 4.2.6.8 and 6.1.1.4'
O O 0.0106 0.0060 'International Tables Vol C Tables 4.2.6.8 and 6.1.1.4'
S S 0.1246 0.1234 'International Tables Vol C Tables 4.2.6.8 and 6.1.1.4'
Fe Fe 0.3463 0.8444 'International Tables Vol C Tables 4.2.6.8 and 6.1.1.4'

loop_
_geom_angle_atom_site_label_1
_geom_angle_atom_site_label_2
_geom_angle_atom_site_label_3
_geom_angle
_geom_angle_site_symmetry_1
_geom_angle_site_symmetry_3
_geom_angle_publ_flag
N3 Fe1 N1 86.32(11) . . ?
N3 Fe1 N2 172.83(12) . 2_566 ?
N1 Fe1 N2 86.78(11) . 2_566 ?
N3 Fe1 N5 95.02(13) . . ?
N1 Fe1 N5 176.02(13) . . ?
N2 Fe1 N5 91.73(13) 2_566 . ?
N3 Fe1 S2 88.87(8) . . ?
N1 Fe1 S2 84.22(7) . . ?
N2 Fe1 S2 88.48(8) 2_566 . ?
N5 Fe1 S2 92.05(10) . . ?
N3 Fe1 S1 90.95(8) . . ?
N1 Fe1 S1 90.58(7) . . ?
N2 Fe1 S1 91.08(8) 2_566 . ?
N5 Fe1 S1 93.15(10) . . ?
S2 Fe1 S1 174.79(3) . . ?
N11 Fe2 N9 96.35(12) . . ?
N11 Fe2 N8 86.04(12) . 2_665 ?
N9 Fe2 N8 177.01(11) . 2_665 ?
N11 Fe2 N7 171.27(12) . . ?
N9 Fe2 N7 91.35(11) . . ?
N8 Fe2 N7 86.14(11) 2_665 . ?
N11 Fe2 S4 90.53(8) . . ?
N9 Fe2 S4 92.81(8) . . ?
N8 Fe2 S4 88.95(7) 2_665 . ?
N7 Fe2 S4 93.21(7) . . ?
N11 Fe2 S3 87.89(9) . . ?
N9 Fe2 S3 93.45(8) . . ?
N8 Fe2 S3 84.83(7) 2_665 . ?
N7 Fe2 S3 87.54(7) . . ?
S4 Fe2 S3 173.68(3) . . ?
N2 N1 Fe1 120.32(19) . . ?
N1 N2 Fe1 115.7(2) . 2_566 ?
N4* N3 N4 57.6(4) . . ?
N4* N3 Fe1 121.6(4) . . ?
N4 N3 Fe1 115.6(3) . . ?
N6 N5 Fe1 113.7(2) . . ?
N8 N7 Fe2 115.19(18) . . ?
N7 N8 Fe2 121.83(19) . 2_665 ?
N10 N9 Fe2 115.5(2) . . ?
N12 N11 Fe2 114.5(2) . . ?
C11 S1 Fe1 106.15(11) . . ?
C51 S2 Fe1 114.55(10) . . ?
C91 S3 Fe2 111.94(10) . . ?
C131 S4 Fe2 107.97(10) . . ?
C12 C11 C16 117.1(3) . . ?
C12 C11 S1 121.7(2) . . ?
C16 C11 S1 121.0(2) . . ?
C13 C12 C11 120.4(3) . . ?
C13 C12 C21 117.6(3) . . ?
C11 C12 C21 122.1(3) . . ?
C12 C13 C14 122.9(3) . . ?
C15 C14 C13 117.2(3) . . ?
C15 C14 C31 121.7(3) . . ?
C13 C14 C31 121.0(3) . . ?
C14 C15 C16 121.7(3) . . ?
C15 C16 C11 120.6(3) . . ?
C15 C16 C41 117.3(3) . . ?
C11 C16 C41 122.1(3) . . ?
C26 C21 C22 118.8(3) . . ?
C26 C21 C12 121.0(3) . . ?
C22 C21 C12 120.1(3) . . ?
C21 C22 C23 120.6(4) . . ?
C24 C23 C22 119.9(4) . . ?
C23 C24 C25 119.8(3) . . ?
C24 C25 C26 120.7(4) . . ?
C21 C26 C25 120.3(3) . . ?
C36 C31 C32 117.7(4) . . ?
C36 C31 C14 121.5(3) . . ?
C32 C31 C14 120.8(4) . . ?
C33 C32 C31 120.8(5) . . ?
C34 C33 C32 119.2(5) . . ?
C35 C34 C33 120.9(5) . . ?
C34 C35 C36 119.8(5) . . ?
C31 C36 C35 121.6(4) . . ?
C42 C41 C46 118.3(3) . . ?
C42 C41 C16 121.3(3) . . ?
C46 C41 C16 120.3(3) . . ?
C43 C42 C41 121.1(3) . . ?
C44 C43 C42 119.7(3) . . ?
C45 C44 C43 120.2(3) . . ?
C44 C45 C46 119.8(3) . . ?
C45 C46 C41 120.9(3) . . ?
C52 C51 C56 117.5(3) . . ?
C52 C51 S2 120.8(2) . . ?
C56 C51 S2 121.8(2) . . ?
C53 C52 C51 120.2(3) . . ?
C53 C52 C61 117.1(3) . . ?
C51 C52 C61 122.6(3) . . ?
C52 C53 C54 122.6(3) . . ?
C55 C54 C53 116.9(3) . . ?
C55 C54 C71 121.4(3) . . ?
C53 C54 C71 121.6(3) . . ?
C54 C55 C56 122.7(3) . . ?
C55 C56 C51 120.1(3) . . ?
C55 C56 C81 117.2(3) . . ?
C51 C56 C81 122.5(3) . . ?
C66 C61 C62 118.6(3) . . ?
C66 C61 C52 120.1(3) . . ?
C62 C61 C52 121.3(3) . . ?
C61 C62 C63 120.1(3) . . ?
C64 C63 C62 120.0(3) . . ?
C65 C64 C63 119.9(3) . . ?
C64 C65 C66 120.3(4) . . ?
C61 C66 C65 121.1(3) . . ?
C72 C71 C76 116.7(4) . . ?
C72 C71 C54 120.2(4) . . ?
C76 C71 C54 122.9(4) . . ?
C71 C72 C73 120.6(5) . . ?
C74 C73 C72 121.1(5) . . ?
C73 C74 C75 118.6(5) . . ?
C74 C75 C76 121.3(5) . . ?
C71 C76 C75 121.7(5) . . ?
C86 C81 C82 117.6(3) . . ?
C86 C81 C56 123.1(3) . . ?
C82 C81 C56 119.2(3) . . ?
C83 C82 C81 121.2(4) . . ?
C84 C83 C82 120.4(4) . . ?
C83 C84 C85 120.2(4) . . ?
C86 C85 C84 119.1(4) . . ?
C81 C86 C85 121.5(4) . . ?
C92 C91 C96 117.4(3) . . ?
C92 C91 S3 121.5(2) . . ?
C96 C91 S3 121.1(2) . . ?
C93 C92 C91 120.2(3) . . ?
C93 C92 C101 118.3(3) . . ?
C91 C92 C101 121.5(3) . . ?
C94 C93 C92 122.7(3) . . ?
C95 C94 C93 116.8(3) . . ?
C95 C94 C111 120.8(3) . . ?
C93 C94 C111 122.3(3) . . ?
C96 C95 C94 122.6(3) . . ?
C95 C96 C91 120.1(3) . . ?
C95 C96 C121 117.4(3) . . ?
C91 C96 C121 122.5(3) . . ?
C106 C101 C102 118.9(3) . . ?
C106 C101 C92 121.8(3) . . ?
C102 C101 C92 119.3(3) . . ?
C101 C102 C103 118.8(4) . . ?
C104 C103 C102 120.9(4) . . ?
C103 C104 C105 120.0(4) . . ?
C104 C105 C106 119.9(4) . . ?
C101 C106 C105 121.3(4) . . ?
C116 C111 C112 117.4(3) . . ?
C116 C111 C94 122.7(3) . . ?
C112 C111 C94 119.9(3) . . ?
C113 C112 C111 120.9(4) . . ?
C114 C113 C112 119.9(4) . . ?
C115 C114 C113 119.9(4) . . ?
C114 C115 C116 120.4(4) . . ?
C111 C116 C115 121.5(4) . . ?
C126 C121 C122 118.1(3) . . ?
C126 C121 C96 119.6(3) . . ?
C122 C121 C96 122.3(3) . . ?
C123 C122 C121 121.2(3) . . ?
C124 C123 C122 120.1(4) . . ?
C123 C124 C125 120.6(3) . . ?
C124 C125 C126 119.9(4) . . ?
C121 C126 C125 120.1(3) . . ?
C136 C131 C132 117.4(3) . . ?
C136 C131 S4 121.6(2) . . ?
C132 C131 S4 121.0(2) . . ?
C133 C132 C131 120.4(3) . . ?
C133 C132 C141 117.1(3) . . ?
C131 C132 C141 122.5(3) . . ?
C132 C133 C134 122.6(3) . . ?
C133 C134 C135 117.4(3) . . ?
C133 C134 C151 122.0(3) . . ?
C135 C134 C151 120.6(3) . . ?
C136 C135 C134 121.4(3) . . ?
C135 C136 C131 120.7(3) . . ?
C135 C136 C171 116.6(3) . . ?
C131 C136 C171 122.7(3) . . ?
C146 C141 C142 118.8(3) . . ?
C146 C141 C132 119.5(3) . . ?
C142 C141 C132 121.5(3) . . ?
C143 C142 C141 121.2(3) . . ?
C142 C143 C144 119.9(3) . . ?
C145 C144 C143 119.1(3) . . ?
C144 C145 C146 120.9(3) . . ?
C141 C146 C145 120.0(3) . . ?
C152 C151 C56* 55.4(4) . . ?
C152 C151 C52* 80.5(5) . . ?
C56* C151 C52* 120.0(7) . . ?
C152 C151 C156 113.5(5) . . ?
C56* C151 C156 88.5(4) . . ?
C52* C151 C156 72.8(4) . . ?
C152 C151 C134 127.2(4) . . ?
C56* C151 C134 121.1(6) . . ?
C52* C151 C134 117.7(6) . . ?
C156 C151 C134 119.2(4) . . ?
C151 C152 C153 128.0(7) . . ?
C154 C153 C152 117.3(9) . . ?
C155 C154 C153 119.7(8) . . ?
C154 C155 C156 120.9(6) . . ?
C155 C156 C151 120.5(6) . . ?
C53* C52* C151 121.6(11) . . ?
C54* C53* C52* 113.0(14) . . ?
C53* C54* C55* 129.3(15) . . ?
C56* C55* C54* 113.5(13) . . ?
C151 C56* C55* 122.4(11) . . ?
C176 C171 C172 118.4(3) . . ?
C176 C171 C136 121.5(3) . . ?
C172 C171 C136 120.1(3) . . ?
C173 C172 C171 120.3(3) . . ?
C174 C173 C172 120.1(3) . . ?
C173 C174 C175 119.8(3) . . ?
C176 C175 C174 120.6(4) . . ?
C175 C176 C171 120.9(3) . . ?
C1S O1S C4S 105.4 . . ?
O1S C1S C2S 108.6 . . ?
C3S C2S C1S 104.9 . . ?
C4S C3S C2S 100.1 . . ?
O1S C4S C3S 111.3 . . ?
C7S O2S C6S 71.9 . . ?
C7S C6S O2S 120.6 2_556 . ?
C7S C6S C7S 84.7 2_556 . ?
O2S C6S C7S 45.9 . . ?
O2S C7S C6S 138.5 . 2_556 ?
O2S C7S C6S 62.2 . . ?
C6S C7S C6S 95.3 2_556 . ?

loop_
_geom_bond_atom_site_label_1
_geom_bond_atom_site_label_2
_geom_bond_distance
_geom_bond_site_symmetry_2
_geom_bond_publ_flag
Fe1 N3 2.196(3) . ?
Fe1 N1 2.222(3) . ?
Fe1 N2 2.226(3) 2_566 ?
Fe1 N5 2.231(3) . ?
Fe1 S2 2.4879(9) . ?
Fe1 S1 2.4935(9) . ?
Fe2 N11 2.209(3) . ?
Fe2 N9 2.225(3) . ?
Fe2 N8 2.227(3) 2_665 ?
Fe2 N7 2.227(3) . ?
Fe2 S4 2.4922(8) . ?
Fe2 S3 2.4931(8) . ?
N1 N2 1.453(4) . ?
N2 Fe1 2.226(3) 2_566 ?
N3 N4* 1.327(7) . ?
N3 N4 1.398(5) . ?
N5 N6 1.422(5) . ?
N7 N8 1.452(4) . ?
N8 Fe2 2.227(3) 2_665 ?
N9 N10 1.429(4) . ?
N11 N12 1.442(4) . ?
S1 C11 1.765(3) . ?
S2 C51 1.756(3) . ?
S3 C91 1.756(3) . ?
S4 C131 1.760(3) . ?
C11 C12 1.411(4) . ?
C11 C16 1.423(4) . ?
C12 C13 1.383(4) . ?
C12 C21 1.500(4) . ?
C13 C14 1.392(4) . ?
C14 C15 1.388(4) . ?
C14 C31 1.483(5) . ?
C15 C16 1.398(4) . ?
C16 C41 1.500(4) . ?
C21 C26 1.380(5) . ?
C21 C22 1.390(5) . ?
C22 C23 1.393(5) . ?
C23 C24 1.372(5) . ?
C24 C25 1.376(5) . ?
C25 C26 1.385(4) . ?
C31 C36 1.368(6) . ?
C31 C32 1.388(5) . ?
C32 C33 1.382(6) . ?
C33 C34 1.382(8) . ?
C34 C35 1.332(8) . ?
C35 C36 1.387(6) . ?
C41 C42 1.381(5) . ?
C41 C46 1.390(4) . ?
C42 C43 1.380(4) . ?
C43 C44 1.377(5) . ?
C44 C45 1.375(5) . ?
C45 C46 1.379(5) . ?
C51 C52 1.414(4) . ?
C51 C56 1.419(4) . ?
C52 C53 1.387(4) . ?
C52 C61 1.506(4) . ?
C53 C54 1.397(4) . ?
C54 C55 1.382(5) . ?
C54 C71 1.485(5) . ?
C55 C56 1.390(5) . ?
C56 C81 1.493(5) . ?
C61 C66 1.365(5) . ?
C61 C62 1.394(4) . ?
C62 C63 1.396(5) . ?
C63 C64 1.369(5) . ?
C64 C65 1.367(5) . ?
C65 C66 1.385(5) . ?
C71 C72 1.368(6) . ?
C71 C76 1.372(5) . ?
C72 C73 1.406(6) . ?
C73 C74 1.339(7) . ?
C74 C75 1.344(7) . ?
C75 C76 1.375(6) . ?
C81 C86 1.381(5) . ?
C81 C82 1.407(4) . ?
C82 C83 1.380(5) . ?
C83 C84 1.362(6) . ?
C84 C85 1.399(6) . ?
C85 C86 1.395(5) . ?
C91 C92 1.411(4) . ?
C91 C96 1.422(4) . ?
C92 C93 1.390(4) . ?
C92 C101 1.490(4) . ?
C93 C94 1.389(4) . ?
C94 C95 1.389(4) . ?
C94 C111 1.478(5) . ?
C95 C96 1.389(4) . ?
C96 C121 1.492(4) . ?
C101 C106 1.379(5) . ?
C101 C102 1.403(5) . ?
C102 C103 1.418(6) . ?
C103 C104 1.363(6) . ?
C104 C105 1.377(6) . ?
C105 C106 1.390(5) . ?
C111 C116 1.378(5) . ?
C111 C112 1.398(5) . ?
C112 C113 1.383(5) . ?
C113 C114 1.379(5) . ?
C114 C115 1.358(6) . ?
C115 C116 1.380(6) . ?
C121 C126 1.389(4) . ?
C121 C122 1.395(4) . ?
C122 C123 1.375(4) . ?
C123 C124 1.361(5) . ?
C124 C125 1.371(5) . ?
C125 C126 1.399(5) . ?
C131 C136 1.406(4) . ?
C131 C132 1.426(4) . ?
C132 C133 1.371(4) . ?
C132 C141 1.493(4) . ?
C133 C134 1.390(5) . ?
C134 C135 1.401(4) . ?
C134 C151 1.481(5) . ?
C135 C136 1.393(4) . ?
C136 C171 1.499(4) . ?
C141 C146 1.385(4) . ?
C141 C142 1.388(4) . ?
C142 C143 1.381(5) . ?
C143 C144 1.392(5) . ?
C144 C145 1.378(5) . ?
C145 C146 1.394(5) . ?
C151 C152 1.284(8) . ?
C151 C56* 1.379(11) . ?
C151 C52* 1.447(12) . ?
C151 C156 1.471(6) . ?
C152 C153 1.392(11) . ?
C153 C154 1.379(13) . ?
C154 C155 1.345(12) . ?
C155 C156 1.384(8) . ?
C52* C53* 1.427(14) . ?
C53* C54* 1.375(18) . ?
C54* C55* 1.445(19) . ?
C55* C56* 1.399(14) . ?
C171 C176 1.382(4) . ?
C171 C172 1.407(4) . ?
C172 C173 1.391(5) . ?
C173 C174 1.374(5) . ?
C174 C175 1.382(5) . ?
C175 C176 1.379(4) . ?
N1S N2S 1.4094 . ?
O1S C1S 1.3222 . ?
O1S C4S 1.3590 . ?
C1S C2S 1.4801 . ?
C2S C3S 1.4689 . ?
C3S C4S 1.4110 . ?
O2S C7S 1.3122 . ?
O2S C6S 1.6168 . ?
C6S C7S 1.3701 2_556 ?
C6S C7S 1.7366 . ?
C7S C6S 1.3701 2_556 ?

loop_
_geom_torsion_atom_site_label_1
_geom_torsion_atom_site_label_2
_geom_torsion_atom_site_label_3
_geom_torsion_atom_site_label_4
_geom_torsion
_geom_torsion_site_symmetry_1
_geom_torsion_site_symmetry_2
_geom_torsion_site_symmetry_3
_geom_torsion_site_symmetry_4
_geom_torsion_publ_flag
N3 Fe1 N1 N2 -120.0(2) . . . . ?
N2 Fe1 N1 N2 61.9(3) 2_566 . . . ?
N5 Fe1 N1 N2 130.1(16) . . . . ?
S2 Fe1 N1 N2 150.7(2) . . . . ?
S1 Fe1 N1 N2 -29.1(2) . . . . ?
Fe1 N1 N2 Fe1 -77.9(3) . . . 2_566 ?
N1 Fe1 N3 N4* -35.1(5) . . . . ?
N2 Fe1 N3 N4* -19.2(11) 2_566 . . . ?
N5 Fe1 N3 N4* 141.2(5) . . . . ?
S2 Fe1 N3 N4* 49.2(5) . . . . ?
S1 Fe1 N3 N4* -125.6(5) . . . . ?
N1 Fe1 N3 N4 31.2(3) . . . . ?
N2 Fe1 N3 N4 47.1(10) 2_566 . . . ?
N5 Fe1 N3 N4 -152.6(3) . . . . ?
S2 Fe1 N3 N4 115.5(3) . . . . ?
S1 Fe1 N3 N4 -59.3(3) . . . . ?
N3 Fe1 N5 N6 -15.9(3) . . . . ?
N1 Fe1 N5 N6 93.7(17) . . . . ?
N2 Fe1 N5 N6 161.7(3) 2_566 . . . ?
S2 Fe1 N5 N6 73.1(3) . . . . ?
S1 Fe1 N5 N6 -107.1(3) . . . . ?
N11 Fe2 N7 N8 -83.0(7) . . . . ?
N9 Fe2 N7 N8 125.1(2) . . . . ?
N8 Fe2 N7 N8 -56.5(2) 2_665 . . . ?
S4 Fe2 N7 N8 32.3(2) . . . . ?
S3 Fe2 N7 N8 -141.5(2) . . . . ?
Fe2 N7 N8 Fe2 78.2(2) . . . 2_665 ?
N11 Fe2 N9 N10 -12.6(2) . . . . ?
N8 Fe2 N9 N10 130.5(19) 2_665 . . . ?
N7 Fe2 N9 N10 163.3(2) . . . . ?
S4 Fe2 N9 N10 -103.5(2) . . . . ?
S3 Fe2 N9 N10 75.6(2) . . . . ?
N9 Fe2 N11 N12 -143.9(2) . . . . ?
N8 Fe2 N11 N12 37.9(2) 2_665 . . . ?
N7 Fe2 N11 N12 64.4(8) . . . . ?
S4 Fe2 N11 N12 -51.0(2) . . . . ?
S3 Fe2 N11 N12 122.9(2) . . . . ?
N3 Fe1 S1 C11 -87.34(13) . . . . ?
N1 Fe1 S1 C11 -173.67(12) . . . . ?
N2 Fe1 S1 C11 99.54(13) 2_566 . . . ?
N5 Fe1 S1 C11 7.74(14) . . . . ?
S2 Fe1 S1 C11 -175.3(3) . . . . ?
N3 Fe1 S2 C51 91.66(14) . . . . ?
N1 Fe1 S2 C51 178.08(14) . . . . ?
N2 Fe1 S2 C51 -95.01(14) 2_566 . . . ?
N5 Fe1 S2 C51 -3.33(15) . . . . ?
S1 Fe1 S2 C51 180(56) . . . . ?
N11 Fe2 S3 C91 90.76(14) . . . . ?
N9 Fe2 S3 C91 -5.49(13) . . . . ?
N8 Fe2 S3 C91 176.97(13) 2_665 . . . ?
N7 Fe2 S3 C91 -96.69(13) . . . . ?
S4 Fe2 S3 C91 166.4(3) . . . . ?
N11 Fe2 S4 C131 -89.76(14) . . . . ?
N9 Fe2 S4 C131 6.62(13) . . . . ?
N8 Fe2 S4 C131 -175.80(13) 2_665 . . . ?
N7 Fe2 S4 C131 98.13(13) . . . . ?
S3 Fe2 S4 C131 -165.3(3) . . . . ?
Fe1 S1 C11 C12 85.8(3) . . . . ?
Fe1 S1 C11 C16 -89.3(2) . . . . ?
C16 C11 C12 C13 3.8(4) . . . . ?
S1 C11 C12 C13 -171.6(2) . . . . ?
C16 C11 C12 C21 -177.1(3) . . . . ?
S1 C11 C12 C21 7.5(4) . . . . ?
C11 C12 C13 C14 -1.5(5) . . . . ?
C21 C12 C13 C14 179.4(3) . . . . ?
C12 C13 C14 C15 -0.5(5) . . . . ?
C12 C13 C14 C31 -179.6(3) . . . . ?
C13 C14 C15 C16 0.2(5) . . . . ?
C31 C14 C15 C16 179.2(3) . . . . ?
C14 C15 C16 C11 2.2(5) . . . . ?
C14 C15 C16 C41 -179.7(3) . . . . ?
C12 C11 C16 C15 -4.1(4) . . . . ?
S1 C11 C16 C15 171.2(2) . . . . ?
C12 C11 C16 C41 177.9(3) . . . . ?
S1 C11 C16 C41 -6.7(4) . . . . ?
C13 C12 C21 C26 -127.8(3) . . . . ?
C11 C12 C21 C26 53.1(4) . . . . ?
C13 C12 C21 C22 49.4(4) . . . . ?
C11 C12 C21 C22 -129.7(3) . . . . ?
C26 C21 C22 C23 -0.8(5) . . . . ?
C12 C21 C22 C23 -178.0(3) . . . . ?
C21 C22 C23 C24 -0.1(5) . . . . ?
C22 C23 C24 C25 1.2(5) . . . . ?
C23 C24 C25 C26 -1.2(5) . . . . ?
C22 C21 C26 C25 0.7(5) . . . . ?
C12 C21 C26 C25 177.9(3) . . . . ?
C24 C25 C26 C21 0.3(5) . . . . ?
C15 C14 C31 C36 144.9(4) . . . . ?
C13 C14 C31 C36 -36.2(5) . . . . ?
C15 C14 C31 C32 -35.2(5) . . . . ?
C13 C14 C31 C32 143.8(4) . . . . ?
C36 C31 C32 C33 -0.4(7) . . . . ?
C14 C31 C32 C33 179.6(4) . . . . ?
C31 C32 C33 C34 1.3(8) . . . . ?
C32 C33 C34 C35 -2.6(10) . . . . ?
C33 C34 C35 C36 3.0(10) . . . . ?
C32 C31 C36 C35 0.8(7) . . . . ?
C14 C31 C36 C35 -179.2(5) . . . . ?
C34 C35 C36 C31 -2.1(9) . . . . ?
C15 C16 C41 C42 123.0(3) . . . . ?
C11 C16 C41 C42 -59.0(4) . . . . ?
C15 C16 C41 C46 -54.2(4) . . . . ?
C11 C16 C41 C46 123.8(3) . . . . ?
C46 C41 C42 C43 0.7(4) . . . . ?
C16 C41 C42 C43 -176.6(3) . . . . ?
C41 C42 C43 C44 -0.6(4) . . . . ?
C42 C43 C44 C45 -0.2(5) . . . . ?
C43 C44 C45 C46 0.9(5) . . . . ?
C44 C45 C46 C41 -0.8(5) . . . . ?
C42 C41 C46 C45 0.0(4) . . . . ?
C16 C41 C46 C45 177.3(3) . . . . ?
Fe1 S2 C51 C52 -97.8(2) . . . . ?
Fe1 S2 C51 C56 81.3(3) . . . . ?
C56 C51 C52 C53 -0.7(4) . . . . ?
S2 C51 C52 C53 178.4(2) . . . . ?
C56 C51 C52 C61 -176.3(3) . . . . ?
S2 C51 C52 C61 2.9(4) . . . . ?
C51 C52 C53 C54 0.6(5) . . . . ?
C61 C52 C53 C54 176.4(3) . . . . ?
C52 C53 C54 C55 0.1(5) . . . . ?
C52 C53 C54 C71 -177.6(3) . . . . ?
C53 C54 C55 C56 -0.8(5) . . . . ?
C71 C54 C55 C56 177.0(3) . . . . ?
C54 C55 C56 C51 0.6(5) . . . . ?
C54 C55 C56 C81 -175.0(3) . . . . ?
C52 C51 C56 C55 0.1(4) . . . . ?
S2 C51 C56 C55 -179.0(2) . . . . ?
C52 C51 C56 C81 175.5(3) . . . . ?
S2 C51 C56 C81 -3.6(4) . . . . ?
C53 C52 C61 C66 -56.6(4) . . . . ?
C51 C52 C61 C66 119.1(4) . . . . ?
C53 C52 C61 C62 121.9(3) . . . . ?
C51 C52 C61 C62 -62.4(4) . . . . ?
C66 C61 C62 C63 -0.5(5) . . . . ?
C52 C61 C62 C63 -179.0(3) . . . . ?
C61 C62 C63 C64 -0.1(6) . . . . ?
C62 C63 C64 C65 0.1(6) . . . . ?
C63 C64 C65 C66 0.4(6) . . . . ?
C62 C61 C66 C65 1.0(5) . . . . ?
C52 C61 C66 C65 179.5(3) . . . . ?
C64 C65 C66 C61 -1.0(6) . . . . ?
C55 C54 C71 C72 -137.6(4) . . . . ?
C53 C54 C71 C72 40.0(5) . . . . ?
C55 C54 C71 C76 38.3(5) . . . . ?
C53 C54 C71 C76 -144.1(4) . . . . ?
C76 C71 C72 C73 0.5(7) . . . . ?
C54 C71 C72 C73 176.6(4) . . . . ?
C71 C72 C73 C74 0.7(8) . . . . ?
C72 C73 C74 C75 -1.9(8) . . . . ?
C73 C74 C75 C76 2.0(8) . . . . ?
C72 C71 C76 C75 -0.4(6) . . . . ?
C54 C71 C76 C75 -176.4(4) . . . . ?
C74 C75 C76 C71 -0.9(7) . . . . ?
C55 C56 C81 C86 -127.1(3) . . . . ?
C51 C56 C81 C86 57.4(5) . . . . ?
C55 C56 C81 C82 50.7(4) . . . . ?
C51 C56 C81 C82 -124.8(3) . . . . ?
C86 C81 C82 C83 -1.3(5) . . . . ?
C56 C81 C82 C83 -179.3(3) . . . . ?
C81 C82 C83 C84 1.0(6) . . . . ?
C82 C83 C84 C85 -0.4(6) . . . . ?
C83 C84 C85 C86 0.1(6) . . . . ?
C82 C81 C86 C85 1.1(5) . . . . ?
C56 C81 C86 C85 178.9(3) . . . . ?
C84 C85 C86 C81 -0.5(5) . . . . ?
Fe2 S3 C91 C92 -93.9(2) . . . . ?
Fe2 S3 C91 C96 84.3(2) . . . . ?
C96 C91 C92 C93 2.4(4) . . . . ?
S3 C91 C92 C93 -179.3(2) . . . . ?
C96 C91 C92 C101 -175.8(3) . . . . ?
S3 C91 C92 C101 2.4(4) . . . . ?
C91 C92 C93 C94 0.8(5) . . . . ?
C101 C92 C93 C94 179.0(3) . . . . ?
C92 C93 C94 C95 -2.9(5) . . . . ?
C92 C93 C94 C111 175.5(3) . . . . ?
C93 C94 C95 C96 1.8(5) . . . . ?
C111 C94 C95 C96 -176.6(3) . . . . ?
C94 C95 C96 C91 1.3(5) . . . . ?
C94 C95 C96 C121 -177.5(3) . . . . ?
C92 C91 C96 C95 -3.4(4) . . . . ?
S3 C91 C96 C95 178.3(2) . . . . ?
C92 C91 C96 C121 175.4(3) . . . . ?
S3 C91 C96 C121 -2.9(4) . . . . ?
C93 C92 C101 C106 126.0(3) . . . . ?
C91 C92 C101 C106 -55.8(4) . . . . ?
C93 C92 C101 C102 -54.4(4) . . . . ?
C91 C92 C101 C102 123.9(3) . . . . ?
C106 C101 C102 C103 2.1(5) . . . . ?
C92 C101 C102 C103 -177.6(3) . . . . ?
C101 C102 C103 C104 0.3(6) . . . . ?
C102 C103 C104 C105 -2.1(6) . . . . ?
C103 C104 C105 C106 1.4(6) . . . . ?
C102 C101 C106 C105 -2.8(5) . . . . ?
C92 C101 C106 C105 176.8(3) . . . . ?
C104 C105 C106 C101 1.1(5) . . . . ?
C95 C94 C111 C116 -141.7(4) . . . . ?
C93 C94 C111 C116 40.1(6) . . . . ?
C95 C94 C111 C112 38.7(5) . . . . ?
C93 C94 C111 C112 -139.6(4) . . . . ?
C116 C111 C112 C113 1.7(6) . . . . ?
C94 C111 C112 C113 -178.6(4) . . . . ?
C111 C112 C113 C114 -0.4(7) . . . . ?
C112 C113 C114 C115 -0.1(8) . . . . ?
C113 C114 C115 C116 -0.7(9) . . . . ?
C112 C111 C116 C115 -2.5(7) . . . . ?
C94 C111 C116 C115 177.8(5) . . . . ?
C114 C115 C116 C111 2.1(9) . . . . ?
C95 C96 C121 C126 51.0(4) . . . . ?
C91 C96 C121 C126 -127.8(3) . . . . ?
C95 C96 C121 C122 -125.9(3) . . . . ?
C91 C96 C121 C122 55.3(4) . . . . ?
C126 C121 C122 C123 1.3(4) . . . . ?
C96 C121 C122 C123 178.3(3) . . . . ?
C121 C122 C123 C124 -0.6(5) . . . . ?
C122 C123 C124 C125 -0.3(5) . . . . ?
C123 C124 C125 C126 0.3(6) . . . . ?
C122 C121 C126 C125 -1.3(4) . . . . ?
C96 C121 C126 C125 -178.3(3) . . . . ?
C124 C125 C126 C121 0.5(5) . . . . ?
Fe2 S4 C131 C136 -88.5(2) . . . . ?
Fe2 S4 C131 C132 89.2(2) . . . . ?
C136 C131 C132 C133 2.1(4) . . . . ?
S4 C131 C132 C133 -175.7(3) . . . . ?
C136 C131 C132 C141 -177.7(3) . . . . ?
S4 C131 C132 C141 4.5(4) . . . . ?
C131 C132 C133 C134 -0.4(5) . . . . ?
C141 C132 C133 C134 179.4(3) . . . . ?
C132 C133 C134 C135 -0.9(5) . . . . ?
C132 C133 C134 C151 177.9(4) . . . . ?
C133 C134 C135 C136 0.5(5) . . . . ?
C151 C134 C135 C136 -178.3(3) . . . . ?
C134 C135 C136 C131 1.2(5) . . . . ?
C134 C135 C136 C171 179.8(3) . . . . ?
C132 C131 C136 C135 -2.5(4) . . . . ?
S4 C131 C136 C135 175.3(2) . . . . ?
C132 C131 C136 C171 179.1(3) . . . . ?
S4 C131 C136 C171 -3.1(4) . . . . ?
C133 C132 C141 C146 61.6(4) . . . . ?
C131 C132 C141 C146 -118.6(3) . . . . ?
C133 C132 C141 C142 -113.5(3) . . . . ?
C131 C132 C141 C142 66.3(4) . . . . ?
C146 C141 C142 C143 -1.3(4) . . . . ?
C132 C141 C142 C143 173.9(3) . . . . ?
C141 C142 C143 C144 0.9(5) . . . . ?
C142 C143 C144 C145 0.2(5) . . . . ?
C143 C144 C145 C146 -1.0(5) . . . . ?
C142 C141 C146 C145 0.6(4) . . . . ?
C132 C141 C146 C145 -174.7(3) . . . . ?
C144 C145 C146 C141 0.6(5) . . . . ?
C133 C134 C151 C152 -154.2(4) . . . . ?
C135 C134 C151 C152 24.5(6) . . . . ?
C133 C134 C151 C56* 137.7(5) . . . . ?
C135 C134 C151 C56* -43.5(6) . . . . ?
C133 C134 C151 C52* -54.7(5) . . . . ?
C135 C134 C151 C52* 124.1(4) . . . . ?
C133 C134 C151 C156 30.2(6) . . . . ?
C135 C134 C151 C156 -151.0(4) . . . . ?
C56* C151 C152 C153 -70.6(6) . . . . ?
C52* C151 C152 C153 66.4(4) . . . . ?
C156 C151 C152 C153 -0.1(3) . . . . ?
C134 C151 C152 C153 -175.9(5) . . . . ?
C151 C152 C153 C154 0.8(3) . . . . ?
C152 C153 C154 C155 -2.1(7) . . . . ?
C153 C154 C155 C156 2.8(9) . . . . ?
C154 C155 C156 C151 -2.1(8) . . . . ?
C152 C151 C156 C155 0.7(6) . . . . ?
C56* C151 C156 C155 51.7(7) . . . . ?
C52* C151 C156 C155 -70.5(7) . . . . ?
C134 C151 C156 C155 176.9(5) . . . . ?
C152 C151 C52* C53* -41.8(4) . . . . ?
C56* C151 C52* C53* -1.3(3) . . . . ?
C156 C151 C52* C53* 76.5(4) . . . . ?
C134 C151 C52* C53* -169.0(4) . . . . ?
C151 C52* C53* C54* -0.1(3) . . . . ?
C52* C53* C54* C55* -0.4(7) . . . . ?
C53* C54* C55* C56* 2.2(8) . . . . ?
C152 C151 C56* C55* 54.3(7) . . . . ?
C52* C151 C56* C55* 3.3(6) . . . . ?
C156 C151 C56* C55* -65.8(6) . . . . ?
C134 C151 C56* C55* 170.6(5) . . . . ?
C54* C55* C56* C151 -3.5(7) . . . . ?
C135 C136 C171 C176 119.0(3) . . . . ?
C131 C136 C171 C176 -62.5(4) . . . . ?
C135 C136 C171 C172 -58.7(4) . . . . ?
C131 C136 C171 C172 119.8(3) . . . . ?
C176 C171 C172 C173 0.7(5) . . . . ?
C136 C171 C172 C173 178.5(3) . . . . ?
C171 C172 C173 C174 -0.5(5) . . . . ?
C172 C173 C174 C175 -0.1(5) . . . . ?
C173 C174 C175 C176 0.5(5) . . . . ?
C174 C175 C176 C171 -0.3(5) . . . . ?
C172 C171 C176 C175 -0.3(5) . . . . ?
C136 C171 C176 C175 -178.0(3) . . . . ?
C4S O1S C1S C2S -19.6 . . . . ?
O1S C1S C2S C3S 1.6 . . . . ?
C1S C2S C3S C4S 16.1 . . . . ?
C1S O1S C4S C3S 32.5 . . . . ?
C2S C3S C4S O1S -30.0 . . . . ?
C7S O2S C6S C7S -43.8 . . . 2_556 ?
C6S O2S C7S C6S 64.0 . . . 2_556 ?
C7S C6S C7S O2S 143.3 2_556 . . . ?
C7S C6S C7S C6S 0.0 2_556 . . 2_556 ?
O2S C6S C7S C6S -143.3 . . . 2_556 ?

loop_
_platon_squeeze_void_nr
_platon_squeeze_void_average_x
_platon_squeeze_void_average_y
_platon_squeeze_void_average_z
_platon_squeeze_void_volume
_platon_squeeze_void_count_electrons
1 0.000 0.000 0.500 128.1 32.3
2 0.500 1.000 0.000 463.0 76.2
3 0.222 0.536 0.261 11.4 1.0
4 0.778 0.464 0.739 11.4 0.9
